data_7711958
loop_
_publ_author_name
'Schulz, Ji&#x159;&#xed;'
'Antala, Jakub'
'C&#xed;sa&#x159;ov&#xe1;, Ivana'
'&#x160;t&#x11b;pni&#x10d;ka, Petr'

_publ_section_title
;
 Beyond phosphorus: synthesis, reactivity, coordination behaviour and
 catalytic properties of 1,1'-bis(diphenylstibino)ferrocene.
;
_journal_issue 5
_journal_name_full 'Dalton transactions (Cambridge, England : 2003)'
_journal_page_first 1198
_journal_page_last 1211
_journal_paper_doi 10.1039/d2dt03770j
_journal_volume 52
_journal_year 2023
_chemical_formula_moiety 'C44 H42 Cl Fe Ru Sb2, F6 P, 0.5(C H2 Cl2), 0.5(C4 H10 O)'
_chemical_formula_sum 'C46.5 H48 Cl2 F6 Fe O0.5 P Ru Sb2'
_chemical_formula_weight 1231.14
_space_group_crystal_system monoclinic
_space_group_IT_number 14
_space_group_name_Hall '-P 2yn'
_space_group_name_H-M_alt 'P 1 21/n 1'
_atom_sites_solution_hydrogens mixed
_atom_sites_solution_primary direct
_atom_sites_solution_secondary difmap
_audit_creation_method SHELXL-2017/1
_audit_update_record
;
2022-11-11 deposited with the CCDC.	2022-12-15 downloaded from the CCDC.
;
_cell_angle_alpha 90
_cell_angle_beta 100.153(2)
_cell_angle_gamma 90
_cell_formula_units_Z 4
_cell_length_a 11.7079(6)
_cell_length_b 29.3735(15)
_cell_length_c 13.4240(6)
_cell_measurement_reflns_used 9569
_cell_measurement_temperature 120(2)
_cell_measurement_theta_max 27.56
_cell_measurement_theta_min 2.25
_cell_volume 4544.2(4)
_computing_cell_refinement 'SAINT V8.38A (Bruker AXS Inc., 2017)'
_computing_data_collection 'Bruker Instrument Service vV6.2.10'
_computing_data_reduction 'SAINT V8.38A (Bruker AXS Inc., 2017)'
_computing_molecular_graphics 'PLATON (Spek, 2017)'
_computing_publication_material 'PLATON (Spek, 2017)'
_computing_structure_refinement 'SHELXL-2017/1 (Sheldrick, 2017)'
_computing_structure_solution 'SHELXT 2014/5 (Sheldrick, 2014)'
_diffrn_ambient_temperature 120(2)
_diffrn_measured_fraction_theta_full 0.999
_diffrn_measured_fraction_theta_max 0.997
_diffrn_measurement_device_type 'Bruker D8 VENTURE Kappa Duo PHOTON 100 CMOS'
_diffrn_measurement_method '\f and \w scans'
_diffrn_radiation_monochromator 'Quazar Mo multilayer optic'
_diffrn_radiation_source 'I\mS micro-focus sealed tube'
_diffrn_radiation_type MoK\a
_diffrn_radiation_wavelength 0.71073
_diffrn_reflns_av_R_equivalents 0.0262
_diffrn_reflns_av_unetI/netI 0.0131
_diffrn_reflns_Laue_measured_fraction_full 0.999
_diffrn_reflns_Laue_measured_fraction_max 0.997
_diffrn_reflns_limit_h_max 15
_diffrn_reflns_limit_h_min -15
_diffrn_reflns_limit_k_max 38
_diffrn_reflns_limit_k_min -38
_diffrn_reflns_limit_l_max 17
_diffrn_reflns_limit_l_min -17
_diffrn_reflns_number 106826
_diffrn_reflns_point_group_measured_fraction_full 0.999
_diffrn_reflns_point_group_measured_fraction_max 0.997
_diffrn_reflns_theta_full 25.242
_diffrn_reflns_theta_max 27.556
_diffrn_reflns_theta_min 2.240
_exptl_absorpt_coefficient_mu 2.027
_exptl_absorpt_correction_T_max 0.85
_exptl_absorpt_correction_T_min 0.75
_exptl_absorpt_correction_type multi-scan
_exptl_absorpt_process_details 'SADABS-2016/2 - Bruker AXS'
_exptl_crystal_colour orange
_exptl_crystal_density_diffrn 1.800
_exptl_crystal_description prism
_exptl_crystal_F_000 2424
_exptl_crystal_size_max 0.20
_exptl_crystal_size_mid 0.12
_exptl_crystal_size_min 0.08
_refine_diff_density_max 0.682
_refine_diff_density_min -0.706
_refine_diff_density_rms 0.082
_refine_ls_extinction_method none
_refine_ls_goodness_of_fit_ref 1.106
_refine_ls_hydrogen_treatment constr
_refine_ls_matrix_type full
_refine_ls_number_parameters 530
_refine_ls_number_reflns 10468
_refine_ls_number_restraints 13
_refine_ls_restrained_S_all 1.106
_refine_ls_R_factor_all 0.0261
_refine_ls_R_factor_gt 0.0218
_refine_ls_shift/su_max 0.007
_refine_ls_shift/su_mean 0.000
_refine_ls_structure_factor_coef Fsqd
_refine_ls_weighting_details 'w=1/[\s^2^(Fo^2^)+(0.0163P)^2^+7.0940P] where P=(Fo^2^+2Fc^2^)/3'
_refine_ls_weighting_scheme calc
_refine_ls_wR_factor_gt 0.0479
_refine_ls_wR_factor_ref 0.0501
_reflns_Friedel_coverage 0.000
_reflns_number_gt 9548
_reflns_number_total 10468
_reflns_threshold_expression 'I > 2\s(I)'
_cod_data_source_file d2dt03770j3.cif
_cod_data_source_block ja9_sq
_cod_depositor_comments 'Adding full bibliography for 7711945--7711966.cif.'
_cod_original_sg_symbol_H-M 'P 21/n'
_cod_original_formula_sum 'C46.50 H48 Cl2 F6 Fe O0.50 P Ru Sb2'
_cod_database_code 7711958
_shelx_shelxl_version_number 2017/1
_shelx_space_group_comment
;
The symmetry employed for this shelxl refinement is uniquely defined
by the following loop, which should always be used as a source of
symmetry information in preference to the above space-group names.
They are only intended as comments.
;
_shelx_estimated_absorpt_t_min 0.687
_shelx_estimated_absorpt_t_max 0.855

loop_
_space_group_symop_operation_xyz
'x, y, z'
'-x+1/2, y+1/2, -z+1/2'
'-x, -y, -z'
'x-1/2, -y-1/2, z-1/2'

loop_
_atom_site_label
_atom_site_type_symbol
_atom_site_fract_x
_atom_site_fract_y
_atom_site_fract_z
_atom_site_U_iso_or_equiv
_atom_site_adp_type
_atom_site_occupancy
_atom_site_site_symmetry_order
_atom_site_calc_flag
_atom_site_refinement_flags_posn
_atom_site_refinement_flags_adp
_atom_site_refinement_flags_occupancy
_atom_site_disorder_assembly
_atom_site_disorder_group
Ru Ru 0.53465(2) 0.84490(2) 0.61118(2) 0.01545(4) Uani 1 1 d . . . . .
Sb1 Sb 0.50987(2) 0.92039(2) 0.70574(2) 0.01512(4) Uani 1 1 d . . . . .
Sb2 Sb 0.31457(2) 0.83890(2) 0.53739(2) 0.01308(3) Uani 1 1 d . . . . .
Cl Cl 0.53916(5) 0.89782(2) 0.47531(4) 0.02372(11) Uani 1 1 d . . . . .
Fe Fe 0.21210(3) 0.95572(2) 0.58580(2) 0.01739(7) Uani 1 1 d . . . . .
C1 C 0.38148(18) 0.96754(7) 0.64620(16) 0.0181(4) Uani 1 1 d . . . . .
C2 C 0.3075(2) 0.99124(8) 0.70312(18) 0.0242(5) Uani 1 1 d . . . . .
H2 H 0.305336 0.987258 0.772992 0.029 Uiso 1 1 calc R U . . .
C3 C 0.2378(2) 1.02184(8) 0.6359(2) 0.0296(6) Uani 1 1 d . . . . .
H3 H 0.181013 1.041973 0.653486 0.036 Uiso 1 1 calc R U . . .
C4 C 0.2672(2) 1.01726(8) 0.5394(2) 0.0279(5) Uani 1 1 d . . . . .
H4 H 0.233170 1.033653 0.480569 0.033 Uiso 1 1 calc R U . . .
C5 C 0.35616(19) 0.98400(8) 0.54431(18) 0.0220(5) Uani 1 1 d . . . . .
H5 H 0.392320 0.974419 0.489830 0.026 Uiso 1 1 calc R U . . .
C6 C 0.18821(18) 0.88826(7) 0.55162(17) 0.0174(4) Uani 1 1 d . . . . .
C7 C 0.1375(2) 0.89972(8) 0.6384(2) 0.0255(5) Uani 1 1 d . . . . .
H7 H 0.157317 0.886908 0.704138 0.031 Uiso 1 1 calc R U . . .
C8 C 0.0518(2) 0.93395(9) 0.6075(2) 0.0345(6) Uani 1 1 d . . . . .
H8 H 0.004420 0.947848 0.649496 0.041 Uiso 1 1 calc R U . . .
C9 C 0.0492(2) 0.94364(8) 0.5044(2) 0.0331(6) Uani 1 1 d . . . . .
H9 H -0.000457 0.965011 0.465104 0.040 Uiso 1 1 calc R U . . .
C10 C 0.1333(2) 0.91610(7) 0.46917(18) 0.0234(5) Uani 1 1 d . . . . .
H10 H 0.150289 0.916099 0.402534 0.028 Uiso 1 1 calc R U . . .
C11 C 0.65342(19) 0.96636(8) 0.73059(16) 0.0196(4) Uani 1 1 d . . . . .
C12 C 0.7663(2) 0.95054(9) 0.76320(18) 0.0259(5) Uani 1 1 d . . . . .
H12 H 0.780770 0.918786 0.770571 0.031 Uiso 1 1 calc R U . . .
C13 C 0.8575(2) 0.98145(10) 0.78491(19) 0.0320(6) Uani 1 1 d . . . . .
H13 H 0.934269 0.970753 0.807612 0.038 Uiso 1 1 calc R U . . .
C14 C 0.8367(2) 1.02766(10) 0.77349(19) 0.0331(6) Uani 1 1 d . . . . .
H14 H 0.899243 1.048602 0.787987 0.040 Uiso 1 1 calc R U . . .
C15 C 0.7249(2) 1.04351(9) 0.74097(19) 0.0287(5) Uani 1 1 d . . . . .
H15 H 0.710881 1.075279 0.733214 0.034 Uiso 1 1 calc R U . . .
C16 C 0.6329(2) 1.01290(8) 0.71964(17) 0.0231(5) Uani 1 1 d . . . . .
H16 H 0.556234 1.023804 0.697628 0.028 Uiso 1 1 calc R U . . .
C17 C 0.47920(19) 0.91501(7) 0.85713(16) 0.0195(4) Uani 1 1 d . . . . .
C18 C 0.3887(2) 0.88826(10) 0.8776(2) 0.0335(6) Uani 1 1 d . . . . .
H18 H 0.341840 0.871980 0.824345 0.040 Uiso 1 1 calc R U . . .
C19 C 0.3657(3) 0.88504(11) 0.9758(2) 0.0421(7) Uani 1 1 d . . . . .
H19 H 0.302054 0.867429 0.989033 0.051 Uiso 1 1 calc R U . . .
C20 C 0.4361(3) 0.90758(10) 1.0535(2) 0.0367(6) Uani 1 1 d . . . . .
H20 H 0.422093 0.904769 1.120849 0.044 Uiso 1 1 calc R U . . .
C21 C 0.5263(3) 0.93410(11) 1.0339(2) 0.0452(8) Uani 1 1 d . . . . .
H21 H 0.574126 0.949742 1.087620 0.054 Uiso 1 1 calc R U . . .
C22 C 0.5478(2) 0.93808(10) 0.93559(19) 0.0356(6) Uani 1 1 d . . . . .
H22 H 0.609677 0.956710 0.922270 0.043 Uiso 1 1 calc R U . . .
C23 C 0.27799(19) 0.82968(7) 0.37774(15) 0.0166(4) Uani 1 1 d . . . . .
C24 C 0.1631(2) 0.83144(7) 0.32772(17) 0.0202(4) Uani 1 1 d . . . . .
H24 H 0.102365 0.835798 0.365244 0.024 Uiso 1 1 calc R U . . .
C25 C 0.1373(2) 0.82685(8) 0.22341(18) 0.0245(5) Uani 1 1 d . . . . .
H25 H 0.059165 0.828933 0.189312 0.029 Uiso 1 1 calc R U . . .
C26 C 0.2256(2) 0.81921(8) 0.16890(17) 0.0267(5) Uani 1 1 d . . . . .
H26 H 0.207905 0.815974 0.097425 0.032 Uiso 1 1 calc R U . . .
C27 C 0.3394(2) 0.81630(9) 0.21835(18) 0.0276(5) Uani 1 1 d . . . . .
H27 H 0.399438 0.810373 0.180864 0.033 Uiso 1 1 calc R U . . .
C28 C 0.3665(2) 0.82202(8) 0.32291(17) 0.0221(5) Uani 1 1 d . . . . .
H28 H 0.444915 0.820702 0.356543 0.026 Uiso 1 1 calc R U . . .
C29 C 0.23121(19) 0.77916(7) 0.58040(17) 0.0201(4) Uani 1 1 d . . . . .
C30 C 0.2384(2) 0.73886(8) 0.52699(19) 0.0262(5) Uani 1 1 d . . . . .
H30 H 0.275718 0.738768 0.469651 0.031 Uiso 1 1 calc R U . . .
C31 C 0.1912(2) 0.69887(9) 0.5571(2) 0.0350(6) Uani 1 1 d . . . . .
H31 H 0.196766 0.671454 0.520687 0.042 Uiso 1 1 calc R U . . .
C32 C 0.1361(3) 0.69900(9) 0.6403(3) 0.0411(7) Uani 1 1 d . . . . .
H32 H 0.103849 0.671642 0.660971 0.049 Uiso 1 1 calc R U . . .
C33 C 0.1278(3) 0.73915(10) 0.6936(3) 0.0431(7) Uani 1 1 d . . . . .
H33 H 0.089874 0.739214 0.750610 0.052 Uiso 1 1 calc R U . . .
C34 C 0.1752(2) 0.77919(8) 0.6633(2) 0.0326(6) Uani 1 1 d . . . . .
H34 H 0.169131 0.806626 0.699521 0.039 Uiso 1 1 calc R U . . .
C35 C 0.6952(2) 0.80968(9) 0.57442(19) 0.0301(6) Uani 1 1 d . . . . .
C36 C 0.7213(2) 0.82933(9) 0.67224(19) 0.0283(5) Uani 1 1 d . . . . .
H36 H 0.785641 0.849321 0.688652 0.034 Uiso 1 1 calc R U . . .
C37 C 0.6518(2) 0.81927(9) 0.74538(17) 0.0255(5) Uani 1 1 d . . . . .
H37 H 0.669200 0.833374 0.809965 0.031 Uiso 1 1 calc R U . . .
C38 C 0.5576(2) 0.78895(8) 0.72529(19) 0.0272(5) Uani 1 1 d . . . . .
C39 C 0.5319(2) 0.77007(8) 0.6268(2) 0.0299(5) Uani 1 1 d . . . . .
H39 H 0.467770 0.749959 0.610546 0.036 Uiso 1 1 calc R U . . .
C40 C 0.5986(2) 0.78028(9) 0.55245(19) 0.0315(6) Uani 1 1 d . . . . .
H40 H 0.578679 0.767298 0.486867 0.038 Uiso 1 1 calc R U . . .
C41 C 0.7672(3) 0.81866(14) 0.4949(2) 0.0521(9) Uani 1 1 d D . . . .
H41 H 0.712559 0.824911 0.430994 0.062 Uiso 0.730(5) 1 d R U P A 1
H41A H 0.773252 0.852036 0.509521 0.062 Uiso 0.270(5) 1 d R U P A 2
C42 C 0.8313(4) 0.77227(14) 0.4798(4) 0.0470(12) Uani 0.730(5) 1 d . . P A 1
H42A H 0.873172 0.775323 0.423083 0.070 Uiso 0.730(5) 1 calc R U P A 1
H42B H 0.774023 0.747751 0.465518 0.070 Uiso 0.730(5) 1 calc R U P A 1
H42C H 0.886419 0.765078 0.541653 0.070 Uiso 0.730(5) 1 calc R U P A 1
C43 C 0.8414(3) 0.85655(14) 0.5118(3) 0.0400(10) Uani 0.730(5) 1 d . . P A 1
H43A H 0.797031 0.883327 0.526130 0.060 Uiso 0.730(5) 1 calc R U P A 1
H43B H 0.875733 0.862251 0.451512 0.060 Uiso 0.730(5) 1 calc R U P A 1
H43C H 0.903181 0.850488 0.569724 0.060 Uiso 0.730(5) 1 calc R U P A 1
C42A C 0.9074(8) 0.8102(4) 0.5387(8) 0.034(2) Uani 0.270(5) 1 d . U P A 2
H42D H 0.923284 0.777398 0.542959 0.051 Uiso 0.270(5) 1 calc R U P A 2
H42E H 0.928046 0.823758 0.606183 0.051 Uiso 0.270(5) 1 calc R U P A 2
H42F H 0.953548 0.824331 0.492923 0.051 Uiso 0.270(5) 1 calc R U P A 2
C43A C 0.7404(9) 0.8248(4) 0.3866(3) 0.041(3) Uani 0.270(5) 1 d D U P A 2
H43D H 0.739332 0.795140 0.353151 0.061 Uiso 0.270(5) 1 calc R U P A 2
H43E H 0.799451 0.844238 0.364892 0.061 Uiso 0.270(5) 1 calc R U P A 2
H43F H 0.664093 0.839265 0.368369 0.061 Uiso 0.270(5) 1 calc R U P A 2
C44 C 0.4887(3) 0.77573(10) 0.8052(2) 0.0400(7) Uani 1 1 d . . . . .
H44A H 0.525795 0.749687 0.843584 0.060 Uiso 1 1 calc R U . . .
H44B H 0.409718 0.767405 0.773028 0.060 Uiso 1 1 calc R U . . .
H44C H 0.485636 0.801464 0.851107 0.060 Uiso 1 1 calc R U . . .
P P 0.49070(6) 0.66182(2) 0.39369(5) 0.02657(13) Uani 1 1 d . . . . .
F1 F 0.61801(15) 0.68136(7) 0.39321(14) 0.0517(5) Uani 1 1 d . . . . .
F2 F 0.43462(18) 0.70856(7) 0.34820(17) 0.0623(6) Uani 1 1 d . . . . .
F3 F 0.49203(17) 0.68153(7) 0.50413(13) 0.0553(5) Uani 1 1 d . . . . .
F4 F 0.54532(17) 0.61647(7) 0.4434(2) 0.0714(7) Uani 1 1 d . . . . .
F5 F 0.48517(17) 0.64261(11) 0.28417(16) 0.0824(9) Uani 1 1 d . . . . .
F6 F 0.36234(13) 0.64274(6) 0.39485(12) 0.0390(4) Uani 1 1 d . . . . .

loop_
_atom_site_aniso_label
_atom_site_aniso_U_11
_atom_site_aniso_U_22
_atom_site_aniso_U_33
_atom_site_aniso_U_23
_atom_site_aniso_U_13
_atom_site_aniso_U_12
Ru 0.01277(8) 0.01798(8) 0.01494(8) -0.00070(6) 0.00067(6) 0.00373(6)
Sb1 0.01357(7) 0.01643(7) 0.01450(7) -0.00082(5) 0.00012(5) 0.00011(5)
Sb2 0.01229(6) 0.01248(6) 0.01463(6) 0.00058(5) 0.00282(5) 0.00067(5)
Cl 0.0236(3) 0.0265(3) 0.0223(3) 0.0040(2) 0.0073(2) -0.0032(2)
Fe 0.01391(14) 0.01440(14) 0.02291(15) -0.00293(12) 0.00061(12) 0.00176(11)
C1 0.0158(10) 0.0152(10) 0.0217(10) -0.0023(8) -0.0007(8) -0.0005(8)
C2 0.0219(11) 0.0230(11) 0.0264(12) -0.0095(9) 0.0004(9) 0.0019(9)
C3 0.0239(12) 0.0160(11) 0.0451(15) -0.0090(10) -0.0044(11) 0.0047(9)
C4 0.0263(12) 0.0161(11) 0.0370(14) 0.0054(10) -0.0061(10) -0.0020(9)
C5 0.0184(11) 0.0206(11) 0.0253(11) 0.0035(9) -0.0010(9) -0.0042(9)
C6 0.0124(9) 0.0151(10) 0.0252(11) -0.0016(8) 0.0044(8) 0.0006(8)
C7 0.0224(11) 0.0223(11) 0.0350(13) -0.0038(10) 0.0141(10) -0.0035(9)
C8 0.0164(11) 0.0271(13) 0.0631(19) -0.0142(12) 0.0158(12) 0.0011(10)
C9 0.0175(11) 0.0208(12) 0.0549(17) -0.0088(11) -0.0101(11) 0.0044(9)
C10 0.0213(11) 0.0164(10) 0.0282(12) -0.0035(9) -0.0071(9) 0.0012(9)
C11 0.0177(10) 0.0258(11) 0.0152(10) -0.0003(8) 0.0026(8) -0.0038(9)
C12 0.0204(11) 0.0334(13) 0.0225(11) 0.0020(10) 0.0000(9) -0.0010(10)
C13 0.0187(12) 0.0516(17) 0.0241(12) 0.0025(11) -0.0010(9) -0.0054(11)
C14 0.0292(13) 0.0444(16) 0.0251(12) 0.0005(11) 0.0029(10) -0.0181(12)
C15 0.0322(13) 0.0284(13) 0.0264(12) -0.0012(10) 0.0075(10) -0.0109(10)
C16 0.0215(11) 0.0258(12) 0.0221(11) -0.0009(9) 0.0040(9) -0.0028(9)
C17 0.0205(11) 0.0203(10) 0.0178(10) 0.0005(8) 0.0039(8) 0.0013(8)
C18 0.0335(14) 0.0394(15) 0.0266(13) 0.0031(11) 0.0028(11) -0.0142(12)
C19 0.0409(16) 0.0521(18) 0.0356(15) 0.0106(13) 0.0129(13) -0.0146(14)
C20 0.0507(17) 0.0400(15) 0.0237(12) 0.0025(11) 0.0183(12) 0.0006(13)
C21 0.060(2) 0.0579(19) 0.0195(12) -0.0103(12) 0.0111(13) -0.0241(16)
C22 0.0381(15) 0.0486(16) 0.0216(12) -0.0066(11) 0.0093(11) -0.0198(13)
C23 0.0199(10) 0.0152(9) 0.0138(9) -0.0009(8) 0.0004(8) -0.0015(8)
C24 0.0200(11) 0.0177(10) 0.0223(11) -0.0037(8) 0.0018(9) -0.0036(8)
C25 0.0234(12) 0.0227(11) 0.0246(12) -0.0025(9) -0.0037(9) -0.0069(9)
C26 0.0350(13) 0.0266(12) 0.0166(10) 0.0000(9) -0.0007(9) -0.0069(10)
C27 0.0300(13) 0.0334(13) 0.0211(11) -0.0021(10) 0.0092(10) -0.0044(10)
C28 0.0221(11) 0.0258(11) 0.0183(10) -0.0009(9) 0.0034(9) 0.0014(9)
C29 0.0182(10) 0.0148(10) 0.0279(11) 0.0047(8) 0.0061(9) 0.0002(8)
C30 0.0297(13) 0.0192(11) 0.0315(12) 0.0009(9) 0.0100(10) -0.0018(9)
C31 0.0400(15) 0.0190(12) 0.0481(16) -0.0020(11) 0.0135(13) -0.0059(11)
C32 0.0422(16) 0.0216(13) 0.065(2) 0.0079(13) 0.0238(15) -0.0070(11)
C33 0.0482(18) 0.0310(14) 0.0600(19) 0.0062(13) 0.0367(15) -0.0030(13)
C34 0.0414(15) 0.0190(11) 0.0439(15) 0.0010(10) 0.0254(12) -0.0014(10)
C35 0.0231(12) 0.0418(15) 0.0246(12) 0.0000(10) 0.0027(10) 0.0198(11)
C36 0.0157(11) 0.0393(14) 0.0277(12) -0.0009(10) -0.0018(9) 0.0103(10)
C37 0.0230(11) 0.0331(13) 0.0176(10) 0.0013(9) -0.0043(9) 0.0133(10)
C38 0.0282(12) 0.0225(11) 0.0294(12) 0.0079(10) 0.0008(10) 0.0114(10)
C39 0.0306(13) 0.0182(11) 0.0364(14) 0.0029(10) -0.0066(11) 0.0113(10)
C40 0.0339(14) 0.0295(13) 0.0277(12) -0.0072(10) -0.0042(10) 0.0201(11)
C41 0.0425(17) 0.082(3) 0.0374(16) 0.0131(16) 0.0223(14) 0.0342(18)
C42 0.046(2) 0.037(2) 0.067(3) -0.010(2) 0.032(2) 0.0061(18)
C43 0.034(2) 0.040(2) 0.051(2) 0.0001(18) 0.0191(18) 0.0019(17)
C42A 0.023(4) 0.045(5) 0.035(4) -0.001(4) 0.009(3) 0.007(3)
C43A 0.035(4) 0.052(5) 0.036(4) -0.004(4) 0.011(4) 0.010(4)
C44 0.0397(16) 0.0378(15) 0.0420(16) 0.0211(13) 0.0059(13) 0.0099(12)
P 0.0223(3) 0.0321(3) 0.0227(3) -0.0051(2) -0.0029(2) 0.0016(2)
F1 0.0284(9) 0.0757(13) 0.0479(10) 0.0115(10) -0.0014(8) -0.0121(9)
F2 0.0518(12) 0.0587(12) 0.0760(14) 0.0366(11) 0.0100(10) 0.0138(10)
F3 0.0544(11) 0.0763(14) 0.0317(9) -0.0159(9) -0.0018(8) -0.0110(10)
F4 0.0406(11) 0.0448(11) 0.126(2) 0.0209(12) 0.0061(12) 0.0131(9)
F5 0.0375(11) 0.161(3) 0.0495(12) -0.0577(14) 0.0097(9) 0.0010(13)
F6 0.0260(8) 0.0492(10) 0.0402(9) -0.0066(7) 0.0011(7) -0.0026(7)

loop_
_atom_type_symbol
_atom_type_description
_atom_type_scat_dispersion_real
_atom_type_scat_dispersion_imag
_atom_type_scat_source
C C 0.0033 0.0016 'International Tables Vol C Tables 4.2.6.8 and 6.1.1.4'
H H 0.0000 0.0000 'International Tables Vol C Tables 4.2.6.8 and 6.1.1.4'
Cl Cl 0.1484 0.1585 'International Tables Vol C Tables 4.2.6.8 and 6.1.1.4'
F F 0.0171 0.0103 'International Tables Vol C Tables 4.2.6.8 and 6.1.1.4'
Fe Fe 0.3463 0.8444 'International Tables Vol C Tables 4.2.6.8 and 6.1.1.4'
P P 0.1023 0.0942 'International Tables Vol C Tables 4.2.6.8 and 6.1.1.4'
Ru Ru -1.2594 0.8363 'International Tables Vol C Tables 4.2.6.8 and 6.1.1.4'
Sb Sb -0.5866 1.5461 'International Tables Vol C Tables 4.2.6.8 and 6.1.1.4'
O O 0.0106 0.0060 'International Tables Vol C Tables 4.2.6.8 and 6.1.1.4'

loop_
_geom_angle_atom_site_label_1
_geom_angle_atom_site_label_2
_geom_angle_atom_site_label_3
_geom_angle
_geom_angle_site_symmetry_1
_geom_angle_site_symmetry_3
_geom_angle_publ_flag
C37 Ru C39 66.33(9) . . ?
C37 Ru C38 37.04(10) . . ?
C39 Ru C38 37.22(9) . . ?
C37 Ru C40 78.37(9) . . ?
C39 Ru C40 36.83(10) . . ?
C38 Ru C40 66.99(10) . . ?
C37 Ru C36 37.10(9) . . ?
C39 Ru C36 77.99(10) . . ?
C38 Ru C36 66.86(10) . . ?
C40 Ru C36 65.79(10) . . ?
C37 Ru C35 66.52(9) . . ?
C39 Ru C35 66.08(10) . . ?
C38 Ru C35 79.05(9) . . ?
C40 Ru C35 36.48(10) . . ?
C36 Ru C35 36.58(9) . . ?
C37 Ru Cl 138.59(7) . . ?
C39 Ru Cl 135.88(7) . . ?
C38 Ru Cl 168.94(7) . . ?
C40 Ru Cl 103.18(7) . . ?
C36 Ru Cl 105.01(7) . . ?
C35 Ru Cl 90.00(7) . . ?
C37 Ru Sb1 89.95(6) . . ?
C39 Ru Sb1 143.01(7) . . ?
C38 Ru Sb1 107.68(7) . . ?
C40 Ru Sb1 166.19(7) . . ?
C36 Ru Sb1 100.44(7) . . ?
C35 Ru Sb1 131.47(7) . . ?
Cl Ru Sb1 80.684(15) . . ?
C37 Ru Sb2 136.34(7) . . ?
C39 Ru Sb2 86.48(7) . . ?
C38 Ru Sb2 101.71(7) . . ?
C40 Ru Sb2 100.34(7) . . ?
C36 Ru Sb2 164.33(7) . . ?
C35 Ru Sb2 133.50(7) . . ?
Cl Ru Sb2 84.698(15) . . ?
Sb1 Ru Sb2 93.184(7) . . ?
C1 Sb1 C17 100.52(9) . . ?
C1 Sb1 C11 97.67(8) . . ?
C17 Sb1 C11 99.10(8) . . ?
C1 Sb1 Ru 120.82(6) . . ?
C17 Sb1 Ru 117.07(6) . . ?
C11 Sb1 Ru 117.62(6) . . ?
C6 Sb2 C23 99.17(8) . . ?
C6 Sb2 C29 100.34(8) . . ?
C23 Sb2 C29 98.46(8) . . ?
C6 Sb2 Ru 125.77(6) . . ?
C23 Sb2 Ru 113.74(6) . . ?
C29 Sb2 Ru 114.98(6) . . ?
C1 Fe C10 132.94(9) . . ?
C1 Fe C6 109.90(8) . . ?
C10 Fe C6 41.17(9) . . ?
C1 Fe C5 41.09(9) . . ?
C10 Fe C5 107.86(10) . . ?
C6 Fe C5 114.85(9) . . ?
C1 Fe C7 116.42(10) . . ?
C10 Fe C7 69.06(10) . . ?
C6 Fe C7 41.17(9) . . ?
C5 Fe C7 147.57(9) . . ?
C1 Fe C2 41.06(9) . . ?
C10 Fe C2 173.62(9) . . ?
C6 Fe C2 134.54(9) . . ?
C5 Fe C2 68.78(10) . . ?
C7 Fe C2 110.63(10) . . ?
C1 Fe C8 148.00(11) . . ?
C10 Fe C8 68.23(11) . . ?
C6 Fe C8 68.71(9) . . ?
C5 Fe C8 170.07(11) . . ?
C7 Fe C8 40.85(10) . . ?
C2 Fe C8 115.99(11) . . ?
C1 Fe C4 68.57(9) . . ?
C10 Fe C4 113.19(10) . . ?
C6 Fe C4 145.51(10) . . ?
C5 Fe C4 40.61(10) . . ?
C7 Fe C4 171.50(10) . . ?
C2 Fe C4 68.10(10) . . ?
C8 Fe C4 131.42(11) . . ?
C1 Fe C9 171.48(11) . . ?
C10 Fe C9 40.56(10) . . ?
C6 Fe C9 68.62(9) . . ?
C5 Fe C9 131.19(11) . . ?
C7 Fe C9 68.40(11) . . ?
C2 Fe C9 145.68(10) . . ?
C8 Fe C9 40.09(12) . . ?
C4 Fe C9 107.60(10) . . ?
C1 Fe C3 68.47(9) . . ?
C10 Fe C3 144.12(10) . . ?
C6 Fe C3 174.00(10) . . ?
C5 Fe C3 68.02(10) . . ?
C7 Fe C3 133.79(11) . . ?
C2 Fe C3 40.55(10) . . ?
C8 Fe C3 109.39(10) . . ?
C4 Fe C3 39.95(11) . . ?
C9 Fe C3 113.89(10) . . ?
C5 C1 C2 107.6(2) . . ?
C5 C1 Fe 69.75(12) . . ?
C2 C1 Fe 69.95(13) . . ?
C5 C1 Sb1 126.96(16) . . ?
C2 C1 Sb1 125.31(17) . . ?
Fe C1 Sb1 128.45(10) . . ?
C3 C2 C1 107.6(2) . . ?
C3 C2 Fe 70.17(13) . . ?
C1 C2 Fe 68.99(12) . . ?
C3 C2 H2 126.2 . . ?
C1 C2 H2 126.2 . . ?
Fe C2 H2 126.2 . . ?
C4 C3 C2 108.5(2) . . ?
C4 C3 Fe 69.73(13) . . ?
C2 C3 Fe 69.28(13) . . ?
C4 C3 H3 125.7 . . ?
C2 C3 H3 125.7 . . ?
Fe C3 H3 126.8 . . ?
C3 C4 C5 108.6(2) . . ?
C3 C4 Fe 70.32(14) . . ?
C5 C4 Fe 69.35(13) . . ?
C3 C4 H4 125.7 . . ?
C5 C4 H4 125.7 . . ?
Fe C4 H4 126.2 . . ?
C4 C5 C1 107.7(2) . . ?
C4 C5 Fe 70.04(14) . . ?
C1 C5 Fe 69.16(13) . . ?
C4 C5 H5 126.2 . . ?
C1 C5 H5 126.2 . . ?
Fe C5 H5 126.2 . . ?
C10 C6 C7 107.4(2) . . ?
C10 C6 Fe 69.21(12) . . ?
C7 C6 Fe 69.54(13) . . ?
C10 C6 Sb2 123.34(16) . . ?
C7 C6 Sb2 129.23(17) . . ?
Fe C6 Sb2 128.20(10) . . ?
C8 C7 C6 107.4(2) . . ?
C8 C7 Fe 69.81(14) . . ?
C6 C7 Fe 69.29(13) . . ?
C8 C7 H7 126.3 . . ?
C6 C7 H7 126.3 . . ?
Fe C7 H7 126.2 . . ?
C9 C8 C7 108.6(2) . . ?
C9 C8 Fe 70.07(15) . . ?
C7 C8 Fe 69.34(13) . . ?
C9 C8 H8 125.7 . . ?
C7 C8 H8 125.7 . . ?
Fe C8 H8 126.5 . . ?
C8 C9 C10 108.5(2) . . ?
C8 C9 Fe 69.84(14) . . ?
C10 C9 Fe 69.03(13) . . ?
C8 C9 H9 125.8 . . ?
C10 C9 H9 125.8 . . ?
Fe C9 H9 126.9 . . ?
C9 C10 C6 108.1(2) . . ?
C9 C10 Fe 70.41(14) . . ?
C6 C10 Fe 69.62(12) . . ?
C9 C10 H10 125.9 . . ?
C6 C10 H10 125.9 . . ?
Fe C10 H10 125.6 . . ?
C16 C11 C12 119.8(2) . . ?
C16 C11 Sb1 119.24(16) . . ?
C12 C11 Sb1 120.90(17) . . ?
C13 C12 C11 119.8(2) . . ?
C13 C12 H12 120.1 . . ?
C11 C12 H12 120.1 . . ?
C14 C13 C12 120.2(2) . . ?
C14 C13 H13 119.9 . . ?
C12 C13 H13 119.9 . . ?
C13 C14 C15 120.2(2) . . ?
C13 C14 H14 119.9 . . ?
C15 C14 H14 119.9 . . ?
C14 C15 C16 120.1(2) . . ?
C14 C15 H15 120.0 . . ?
C16 C15 H15 120.0 . . ?
C11 C16 C15 120.0(2) . . ?
C11 C16 H16 120.0 . . ?
C15 C16 H16 120.0 . . ?
C22 C17 C18 119.2(2) . . ?
C22 C17 Sb1 121.12(17) . . ?
C18 C17 Sb1 119.66(17) . . ?
C17 C18 C19 120.5(2) . . ?
C17 C18 H18 119.7 . . ?
C19 C18 H18 119.7 . . ?
C20 C19 C18 119.6(3) . . ?
C20 C19 H19 120.2 . . ?
C18 C19 H19 120.2 . . ?
C21 C20 C19 120.2(2) . . ?
C21 C20 H20 119.9 . . ?
C19 C20 H20 119.9 . . ?
C20 C21 C22 120.2(3) . . ?
C20 C21 H21 119.9 . . ?
C22 C21 H21 119.9 . . ?
C17 C22 C21 120.2(2) . . ?
C17 C22 H22 119.9 . . ?
C21 C22 H22 119.9 . . ?
C28 C23 C24 119.8(2) . . ?
C28 C23 Sb2 121.14(16) . . ?
C24 C23 Sb2 119.10(16) . . ?
C25 C24 C23 120.2(2) . . ?
C25 C24 H24 119.9 . . ?
C23 C24 H24 119.9 . . ?
C24 C25 C26 119.9(2) . . ?
C24 C25 H25 120.0 . . ?
C26 C25 H25 120.0 . . ?
C27 C26 C25 120.1(2) . . ?
C27 C26 H26 119.9 . . ?
C25 C26 H26 119.9 . . ?
C26 C27 C28 120.3(2) . . ?
C26 C27 H27 119.8 . . ?
C28 C27 H27 119.8 . . ?
C23 C28 C27 119.6(2) . . ?
C23 C28 H28 120.2 . . ?
C27 C28 H28 120.2 . . ?
C34 C29 C30 119.5(2) . . ?
C34 C29 Sb2 121.28(17) . . ?
C30 C29 Sb2 119.13(17) . . ?
C31 C30 C29 120.4(2) . . ?
C31 C30 H30 119.8 . . ?
C29 C30 H30 119.8 . . ?
C32 C31 C30 119.9(2) . . ?
C32 C31 H31 120.1 . . ?
C30 C31 H31 120.1 . . ?
C31 C32 C33 120.1(2) . . ?
C31 C32 H32 119.9 . . ?
C33 C32 H32 119.9 . . ?
C34 C33 C32 119.9(3) . . ?
C34 C33 H33 120.0 . . ?
C32 C33 H33 120.0 . . ?
C29 C34 C33 120.2(2) . . ?
C29 C34 H34 119.9 . . ?
C33 C34 H34 119.9 . . ?
C40 C35 C36 118.4(2) . . ?
C40 C35 C41 119.3(3) . . ?
C36 C35 C41 122.2(3) . . ?
C40 C35 Ru 70.21(13) . . ?
C36 C35 Ru 70.42(13) . . ?
C41 C35 Ru 131.74(19) . . ?
C37 C36 C35 120.2(2) . . ?
C37 C36 Ru 69.70(13) . . ?
C35 C36 Ru 73.00(13) . . ?
C37 C36 H36 119.9 . . ?
C35 C36 H36 119.9 . . ?
Ru C36 H36 129.9 . . ?
C38 C37 C36 121.9(2) . . ?
C38 C37 Ru 72.81(13) . . ?
C36 C37 Ru 73.20(13) . . ?
C38 C37 H37 119.1 . . ?
C36 C37 H37 119.1 . . ?
Ru C37 H37 127.0 . . ?
C37 C38 C39 117.2(2) . . ?
C37 C38 C44 121.9(2) . . ?
C39 C38 C44 120.9(3) . . ?
C37 C38 Ru 70.15(13) . . ?
C39 C38 Ru 70.56(14) . . ?
C44 C38 Ru 131.78(17) . . ?
C40 C39 C38 121.8(2) . . ?
C40 C39 Ru 72.60(14) . . ?
C38 C39 Ru 72.22(14) . . ?
C40 C39 H39 119.1 . . ?
C38 C39 H39 119.1 . . ?
Ru C39 H39 128.4 . . ?
C39 C40 C35 120.5(2) . . ?
C39 C40 Ru 70.58(14) . . ?
C35 C40 Ru 73.31(14) . . ?
C39 C40 H40 119.7 . . ?
C35 C40 H40 119.7 . . ?
Ru C40 H40 128.7 . . ?
C43 C41 C35 115.7(3) . . ?
C43A C41 C35 133.7(5) . . ?
C43 C41 C42 114.1(3) . . ?
C35 C41 C42 106.2(3) . . ?
C43A C41 C42A 113.7(6) . . ?
C35 C41 C42A 111.5(4) . . ?
C43 C41 H41 106.2 . . ?
C35 C41 H41 106.9 . . ?
C42 C41 H41 107.2 . . ?
C43A C41 H41A 94.0 . . ?
C35 C41 H41A 93.6 . . ?
C42A C41 H41A 92.6 . . ?
C41 C42 H42A 109.5 . . ?
C41 C42 H42B 109.5 . . ?
H42A C42 H42B 109.5 . . ?
C41 C42 H42C 109.5 . . ?
H42A C42 H42C 109.5 . . ?
H42B C42 H42C 109.5 . . ?
C41 C43 H43A 109.5 . . ?
C41 C43 H43B 109.5 . . ?
H43A C43 H43B 109.5 . . ?
C41 C43 H43C 109.5 . . ?
H43A C43 H43C 109.5 . . ?
H43B C43 H43C 109.5 . . ?
C41 C42A H42D 109.5 . . ?
C41 C42A H42E 109.5 . . ?
H42D C42A H42E 109.5 . . ?
C41 C42A H42F 109.5 . . ?
H42D C42A H42F 109.5 . . ?
H42E C42A H42F 109.5 . . ?
C41 C43A H43D 109.5 . . ?
C41 C43A H43E 109.5 . . ?
H43D C43A H43E 109.5 . . ?
C41 C43A H43F 109.5 . . ?
H43D C43A H43F 109.5 . . ?
H43E C43A H43F 109.5 . . ?
C38 C44 H44A 109.5 . . ?
C38 C44 H44B 109.5 . . ?
H44A C44 H44B 109.5 . . ?
C38 C44 H44C 109.5 . . ?
H44A C44 H44C 109.5 . . ?
H44B C44 H44C 109.5 . . ?
F5 P F4 92.27(16) . . ?
F5 P F3 178.21(12) . . ?
F4 P F3 88.64(13) . . ?
F5 P F2 90.27(15) . . ?
F4 P F2 177.43(14) . . ?
F3 P F2 88.81(12) . . ?
F5 P F1 90.57(11) . . ?
F4 P F1 89.78(11) . . ?
F3 P F1 90.98(11) . . ?
F2 P F1 90.61(11) . . ?
F5 P F6 89.97(11) . . ?
F4 P F6 90.65(11) . . ?
F3 P F6 88.47(10) . . ?
F2 P F6 88.94(10) . . ?
F1 P F6 179.29(11) . . ?

loop_
_geom_bond_atom_site_label_1
_geom_bond_atom_site_label_2
_geom_bond_distance
_geom_bond_site_symmetry_2
_geom_bond_publ_flag
Ru C37 2.196(2) . ?
Ru C39 2.209(2) . ?
Ru C38 2.230(2) . ?
Ru C40 2.235(2) . ?
Ru C36 2.241(2) . ?
Ru C35 2.275(2) . ?
Ru Cl 2.4040(6) . ?
Ru Sb1 2.5965(2) . ?
Ru Sb2 2.5985(2) . ?
Sb1 C1 2.096(2) . ?
Sb1 C17 2.131(2) . ?
Sb1 C11 2.136(2) . ?
Sb2 C6 2.104(2) . ?
Sb2 C23 2.127(2) . ?
Sb2 C29 2.136(2) . ?
Fe C1 2.036(2) . ?
Fe C10 2.037(2) . ?
Fe C6 2.042(2) . ?
Fe C5 2.044(2) . ?
Fe C7 2.045(2) . ?
Fe C2 2.048(2) . ?
Fe C8 2.052(3) . ?
Fe C4 2.053(2) . ?
Fe C9 2.055(2) . ?
Fe C3 2.060(2) . ?
C1 C5 1.432(3) . ?
C1 C2 1.432(3) . ?
C2 C3 1.424(3) . ?
C2 H2 0.9500 . ?
C3 C4 1.405(4) . ?
C3 H3 0.9500 . ?
C4 C5 1.421(3) . ?
C4 H4 0.9500 . ?
C5 H5 0.9500 . ?
C6 C10 1.434(3) . ?
C6 C7 1.437(3) . ?
C7 C8 1.430(4) . ?
C7 H7 0.9500 . ?
C8 C9 1.408(4) . ?
C8 H8 0.9500 . ?
C9 C10 1.418(3) . ?
C9 H9 0.9500 . ?
C10 H10 0.9500 . ?
C11 C16 1.391(3) . ?
C11 C12 1.396(3) . ?
C12 C13 1.393(4) . ?
C12 H12 0.9500 . ?
C13 C14 1.383(4) . ?
C13 H13 0.9500 . ?
C14 C15 1.386(4) . ?
C14 H14 0.9500 . ?
C15 C16 1.393(3) . ?
C15 H15 0.9500 . ?
C16 H16 0.9500 . ?
C17 C22 1.384(3) . ?
C17 C18 1.385(3) . ?
C18 C19 1.393(4) . ?
C18 H18 0.9500 . ?
C19 C20 1.379(4) . ?
C19 H19 0.9500 . ?
C20 C21 1.375(4) . ?
C20 H20 0.9500 . ?
C21 C22 1.391(4) . ?
C21 H21 0.9500 . ?
C22 H22 0.9500 . ?
C23 C28 1.391(3) . ?
C23 C24 1.394(3) . ?
C24 C25 1.386(3) . ?
C24 H24 0.9500 . ?
C25 C26 1.386(4) . ?
C25 H25 0.9500 . ?
C26 C27 1.382(4) . ?
C26 H26 0.9500 . ?
C27 C28 1.394(3) . ?
C27 H27 0.9500 . ?
C28 H28 0.9500 . ?
C29 C34 1.389(3) . ?
C29 C30 1.394(3) . ?
C30 C31 1.388(3) . ?
C30 H30 0.9500 . ?
C31 C32 1.385(4) . ?
C31 H31 0.9500 . ?
C32 C33 1.392(4) . ?
C32 H32 0.9500 . ?
C33 C34 1.391(4) . ?
C33 H33 0.9500 . ?
C34 H34 0.9500 . ?
C35 C40 1.412(4) . ?
C35 C36 1.418(3) . ?
C35 C41 1.495(4) . ?
C36 C37 1.412(4) . ?
C36 H36 0.9500 . ?
C37 C38 1.407(4) . ?
C37 H37 0.9500 . ?
C38 C39 1.417(4) . ?
C38 C44 1.502(4) . ?
C39 C40 1.404(4) . ?
C39 H39 0.9500 . ?
C40 H40 0.9500 . ?
C41 C43 1.406(6) . ?
C41 C43A 1.443(3) . ?
C41 C42 1.586(5) . ?
C41 C42A 1.662(10) . ?
C41 H41 0.9925 . ?
C41 H41A 1.0000 . ?
C42 H42A 0.9800 . ?
C42 H42B 0.9800 . ?
C42 H42C 0.9800 . ?
C43 H43A 0.9800 . ?
C43 H43B 0.9800 . ?
C43 H43C 0.9800 . ?
C42A H42D 0.9800 . ?
C42A H42E 0.9800 . ?
C42A H42F 0.9800 . ?
C43A H43D 0.9800 . ?
C43A H43E 0.9800 . ?
C43A H43F 0.9800 . ?
C44 H44A 0.9800 . ?
C44 H44B 0.9800 . ?
C44 H44C 0.9800 . ?
P F5 1.5654(19) . ?
P F4 1.574(2) . ?
P F3 1.5892(18) . ?
P F2 1.5960(19) . ?
P F1 1.5982(18) . ?
P F6 1.6066(17) . ?
